data_4076641
loop_
_publ_author_name
'Jenny, Titus A.'
'Huber, Vroni'
'Ma, Liqian'
'Raemy, Jacques'
'Zeller, David'
'Stoeckli-Evans, Helen'

_publ_section_title
;
 Synthesis, X-ray Structure, and Reactivity of Phosphine-Substituted Iron
 Carbonyl Complexes Containing\s-Alkyl&#x2212;\p-Allyl Ligands
;
_journal_issue 12
_journal_name_full Organometallics
_journal_page_first 2504
_journal_paper_doi 10.1021/om010781s
_journal_volume 21
_journal_year 2002
_chemical_formula_sum 'C28 H27 Fe O2 P'
_chemical_formula_weight 482.32
_chemical_name_systematic
;
 ?
;
_space_group_IT_number 2
_symmetry_space_group_name_Hall '-P 1'
_symmetry_space_group_name_H-M 'P -1'
_atom_sites_solution_hydrogens geom
_atom_sites_solution_primary direct
_atom_sites_solution_secondary difmap
_audit_creation_method SHELXL
_cell_angle_alpha 94.560(10)
_cell_angle_beta 99.640(10)
_cell_angle_gamma 91.480(10)
_cell_formula_units_Z 4
_cell_length_a 10.485(2)
_cell_length_b 13.337(2)
_cell_length_c 16.743(3)
_cell_measurement_temperature 193(2)
_cell_volume 2299.1(7)
_computing_structure_refinement 'SHELXL-93 (Sheldrick, 1993)'
_computing_structure_solution 'SHELXS-86 (Sheldrick, 1990)'
_diffrn_ambient_temperature 193(2)
_diffrn_radiation_monochromator graphite
_diffrn_radiation_source 'fine-focus sealed tube'
_diffrn_radiation_type MoK\a
_diffrn_radiation_wavelength 0.71073
_diffrn_reflns_av_R_equivalents 0.0000
_diffrn_reflns_av_sigmaI/netI 0.0371
_diffrn_reflns_limit_h_max 12
_diffrn_reflns_limit_h_min -12
_diffrn_reflns_limit_k_max 15
_diffrn_reflns_limit_k_min -15
_diffrn_reflns_limit_l_max 19
_diffrn_reflns_limit_l_min 0
_diffrn_reflns_number 8089
_diffrn_reflns_theta_max 24.99
_diffrn_reflns_theta_min 1.53
_exptl_absorpt_coefficient_mu 0.749
_exptl_crystal_density_diffrn 1.393
_exptl_crystal_F_000 1008
_exptl_crystal_size_max 0.48
_exptl_crystal_size_mid 0.41
_exptl_crystal_size_min 0.17
_refine_diff_density_max 0.610
_refine_diff_density_min -0.497
_refine_diff_density_rms 0.066
_refine_ls_extinction_coef 0.0002(3)
_refine_ls_extinction_expression Fc^*^=kFc[1+0.001xFc^2^\l^3^/sin(2\q)]^-1/4^
_refine_ls_extinction_method SHELXL
_refine_ls_goodness_of_fit_all 1.067
_refine_ls_goodness_of_fit_obs 1.062
_refine_ls_matrix_type full
_refine_ls_number_parameters 578
_refine_ls_number_reflns 8080
_refine_ls_number_restraints 0
_refine_ls_restrained_S_all 1.074
_refine_ls_restrained_S_obs 1.062
_refine_ls_R_factor_all 0.0572
_refine_ls_R_factor_obs 0.0428
_refine_ls_shift/esd_max -0.001
_refine_ls_shift/esd_mean 0.000
_refine_ls_structure_factor_coef Fsqd
_refine_ls_weighting_details 'w=1/[\s^2^(Fo^2^)+(0.0450P)^2^+2.6493P] where P=(Fo^2^+2Fc^2^)/3'
_refine_ls_weighting_scheme calc
_refine_ls_wR_factor_all 0.1089
_refine_ls_wR_factor_obs 0.0974
_reflns_number_observed 6702
_reflns_number_total 8089
_reflns_observed_criterion 2sigma(I)
_cod_data_source_file om010781s.cif
_cod_data_source_block compound_3
_cod_depositor_comments
;
The following automatic conversions were performed:

'_refine_ls_weighting_scheme' value 'calc
w=1/[\s^2^(Fo^2^)+(0.0450P)^2^+2.6493P] where P=(Fo^2^+2Fc^2^)/3' was
changed to 'calc'. New tag '_refine_ls_weighting_details' was
created. The value of the new tag was set to
'w=1/[\s^2^(Fo^2^)+(0.0450P)^2^+2.6493P] where P=(Fo^2^+2Fc^2^)/3'.

Automatic conversion script
Id: cif_fix_values 3143 2015-03-26 13:38:13Z robertas 
;
_cod_database_code 4076641

loop_
_symmetry_equiv_pos_as_xyz
'x, y, z'
'-x, -y, -z'

loop_
_atom_site_aniso_label
_atom_site_aniso_U_11
_atom_site_aniso_U_22
_atom_site_aniso_U_33
_atom_site_aniso_U_23
_atom_site_aniso_U_13
_atom_site_aniso_U_12
Fe1 0.0194(2) 0.0173(2) 0.0256(2) 0.0001(2) 0.0033(2) -0.0015(2)
P1 0.0197(4) 0.0156(4) 0.0235(4) -0.0001(3) 0.0047(3) 0.0001(3)
C1 0.026(2) 0.030(2) 0.032(2) 0.0108(14) 0.0055(14) 0.0032(13)
C2 0.035(2) 0.047(2) 0.030(2) 0.009(2) 0.0040(15) 0.005(2)
C3 0.028(2) 0.045(2) 0.029(2) 0.0022(15) -0.0038(14) 0.0006(15)
C4 0.020(2) 0.032(2) 0.032(2) 0.0023(14) -0.0017(13) -0.0032(13)
C5 0.024(2) 0.033(2) 0.042(2) 0.0054(15) 0.0029(14) 0.0039(14)
C6 0.028(2) 0.027(2) 0.044(2) 0.0061(15) 0.0000(15) 0.0043(14)
C7 0.026(2) 0.020(2) 0.035(2) 0.0076(13) 0.0008(14) -0.0030(12)
C8 0.022(2) 0.023(2) 0.035(2) 0.0117(13) 0.0026(13) -0.0053(12)
O9 0.0350(13) 0.0378(14) 0.0415(14) 0.0043(11) 0.0199(11) 0.0032(11)
C9 0.026(2) 0.0170(15) 0.030(2) 0.0006(12) 0.0006(14) -0.0025(12)
O10 0.061(2) 0.0281(14) 0.065(2) -0.0192(13) -0.0026(14) -0.0051(13)
C10 0.027(2) 0.029(2) 0.036(2) -0.0032(15) 0.0016(14) 0.0003(14)
C11 0.028(2) 0.0184(14) 0.0203(15) 0.0000(12) 0.0065(12) -0.0030(12)
C12 0.028(2) 0.025(2) 0.025(2) -0.0007(13) 0.0055(13) 0.0015(13)
C13 0.043(2) 0.030(2) 0.033(2) -0.0076(14) 0.007(2) 0.0047(15)
C14 0.041(2) 0.033(2) 0.035(2) -0.0089(15) 0.003(2) -0.006(2)
C15 0.029(2) 0.039(2) 0.034(2) -0.0026(15) -0.0014(14) -0.0011(15)
C16 0.029(2) 0.027(2) 0.031(2) -0.0029(13) 0.0013(14) 0.0031(13)
C17 0.0207(15) 0.0194(14) 0.023(2) 0.0043(12) 0.0059(12) 0.0060(12)
C18 0.024(2) 0.0186(15) 0.031(2) 0.0026(12) 0.0053(13) 0.0016(12)
C19 0.027(2) 0.030(2) 0.040(2) 0.0087(15) 0.0128(15) 0.0034(14)
C20 0.034(2) 0.038(2) 0.034(2) 0.0079(15) 0.0156(15) 0.013(2)
C21 0.038(2) 0.026(2) 0.029(2) -0.0004(13) 0.0056(15) 0.0099(14)
C22 0.026(2) 0.022(2) 0.027(2) 0.0005(12) 0.0013(13) 0.0019(12)
C23 0.028(2) 0.0156(14) 0.023(2) -0.0021(11) 0.0064(12) 0.0014(12)
C24 0.032(2) 0.023(2) 0.031(2) 0.0036(13) 0.0041(14) 0.0015(13)
C25 0.046(2) 0.028(2) 0.033(2) 0.0087(14) 0.000(2) 0.007(2)
C26 0.059(2) 0.024(2) 0.034(2) 0.0108(14) 0.008(2) -0.002(2)
C27 0.043(2) 0.025(2) 0.038(2) 0.0033(14) 0.012(2) -0.0081(15)
C28 0.033(2) 0.020(2) 0.033(2) 0.0012(13) 0.0086(14) 0.0005(13)
Fe2 0.0248(2) 0.0161(2) 0.0283(2) 0.0029(2) 0.0077(2) -0.0003(2)
P2 0.0233(4) 0.0168(4) 0.0249(4) 0.0029(3) 0.0057(3) 0.0015(3)
C1B 0.031(2) 0.028(2) 0.030(2) 0.0056(14) 0.0055(14) 0.0012(14)
C2B 0.035(2) 0.038(2) 0.032(2) -0.0022(15) -0.0001(15) -0.008(2)
C3B 0.033(2) 0.031(2) 0.049(2) 0.002(2) 0.000(2) -0.0113(15)
C4B 0.027(2) 0.024(2) 0.044(2) 0.0059(14) 0.0082(15) -0.0067(13)
C5B 0.024(2) 0.032(2) 0.052(2) 0.004(2) 0.011(2) -0.0019(14)
C6B 0.029(2) 0.028(2) 0.044(2) 0.0015(15) 0.009(2) 0.0041(14)
C7B 0.029(2) 0.021(2) 0.035(2) 0.0031(13) 0.0033(14) 0.0019(13)
C8B 0.024(2) 0.0188(15) 0.034(2) 0.0110(13) 0.0040(13) -0.0015(12)
O9B 0.066(2) 0.062(2) 0.036(2) 0.0114(13) 0.0242(14) 0.0063(15)
C9B 0.032(2) 0.025(2) 0.041(2) 0.0062(14) 0.011(2) 0.0024(14)
O10B 0.057(2) 0.0177(13) 0.067(2) -0.0034(12) 0.0158(14) 0.0022(11)
C10B 0.032(2) 0.022(2) 0.039(2) 0.0033(14) 0.0079(15) -0.0012(13)
C11B 0.022(2) 0.0185(15) 0.034(2) 0.0017(13) 0.0061(13) 0.0010(12)
C12B 0.029(2) 0.025(2) 0.034(2) 0.0041(13) -0.0009(14) -0.0011(13)
C13B 0.032(2) 0.018(2) 0.052(2) 0.0035(15) -0.001(2) 0.0014(13)
C14B 0.039(2) 0.023(2) 0.053(2) -0.010(2) 0.003(2) 0.0039(15)
C15B 0.066(3) 0.033(2) 0.034(2) -0.003(2) 0.009(2) 0.011(2)
C16B 0.050(2) 0.023(2) 0.035(2) 0.0037(14) 0.012(2) 0.0046(15)
C17B 0.021(2) 0.024(2) 0.028(2) 0.0064(13) 0.0085(12) 0.0056(12)
C18B 0.023(2) 0.034(2) 0.032(2) 0.0074(14) 0.0037(13) -0.0006(14)
C19B 0.025(2) 0.041(2) 0.042(2) 0.014(2) 0.0096(15) 0.0037(15)
C20B 0.035(2) 0.044(2) 0.037(2) 0.013(2) 0.018(2) 0.011(2)
C21B 0.048(2) 0.034(2) 0.038(2) -0.001(2) 0.017(2) 0.014(2)
C22B 0.034(2) 0.025(2) 0.041(2) 0.0018(14) 0.015(2) 0.0047(14)
C23B 0.031(2) 0.021(2) 0.023(2) 0.0011(12) 0.0064(13) 0.0076(13)
C24B 0.033(2) 0.027(2) 0.032(2) 0.0055(14) 0.0064(14) 0.0052(14)
C25B 0.032(2) 0.044(2) 0.033(2) 0.005(2) 0.0040(15) 0.006(2)
C26B 0.047(2) 0.038(2) 0.034(2) 0.010(2) 0.010(2) 0.021(2)
C27B 0.054(2) 0.025(2) 0.034(2) 0.0087(14) 0.010(2) 0.011(2)
C28B 0.035(2) 0.023(2) 0.031(2) 0.0052(13) 0.0065(14) 0.0049(13)

loop_
_atom_site_label
_atom_site_type_symbol
_atom_site_fract_x
_atom_site_fract_y
_atom_site_fract_z
_atom_site_U_iso_or_equiv
_atom_site_thermal_displace_type
_atom_site_occupancy
_atom_site_calc_flag
_atom_site_refinement_flags
Fe1 Fe 0.18136(4) 0.56154(3) 0.29407(3) 0.02096(12) Uani 1 d .
P1 P 0.00433(7) 0.61478(5) 0.21245(5) 0.0196(2) Uani 1 d .
C1 C 0.0840(3) 0.5148(2) 0.3898(2) 0.0287(7) Uani 1 d .
H1 H 0.0346(3) 0.5735(2) 0.3896(2) 0.034 Uiso 1 calc R
C2 C 0.1804(3) 0.5007(3) 0.4663(2) 0.0371(8) Uani 1 d .
H2A H 0.1841(3) 0.4281(3) 0.4746(2) 0.045 Uiso 1 calc R
H2B H 0.1499(3) 0.5354(3) 0.5137(2) 0.045 Uiso 1 calc R
C3 C 0.3162(3) 0.5418(3) 0.4623(2) 0.0351(8) Uani 1 d .
H3A H 0.3238(3) 0.6139(3) 0.4823(2) 0.042 Uiso 1 calc R
H3B H 0.3802(3) 0.5057(3) 0.4988(2) 0.042 Uiso 1 calc R
C4 C 0.3488(3) 0.5308(2) 0.3771(2) 0.0288(7) Uani 1 d .
H4 H 0.4189(3) 0.5819(2) 0.3737(2) 0.035 Uiso 1 calc R
C5 C 0.3928(3) 0.4270(2) 0.3512(2) 0.0333(8) Uani 1 d .
H5A H 0.4332(3) 0.4305(2) 0.3021(2) 0.040 Uiso 1 calc R
H5B H 0.4583(3) 0.4044(2) 0.3951(2) 0.040 Uiso 1 calc R
C6 C 0.2781(3) 0.3525(2) 0.3333(2) 0.0336(8) Uani 1 d .
H6A H 0.2573(3) 0.3313(2) 0.3852(2) 0.040 Uiso 1 calc R
H6B H 0.3013(3) 0.2920(2) 0.3015(2) 0.040 Uiso 1 calc R
C7 C 0.1595(3) 0.3973(2) 0.2862(2) 0.0273(7) Uani 1 d .
H7 H 0.1502(3) 0.3904(2) 0.2285(2) 0.033 Uiso 1 calc R
C8 C 0.0623(3) 0.4480(2) 0.3195(2) 0.0265(7) Uani 1 d .
H8 H -0.0245(3) 0.4361(2) 0.2923(2) 0.032 Uiso 1 calc R
O9 O 0.3572(2) 0.5520(2) 0.17625(15) 0.0365(6) Uani 1 d .
C9 C 0.2844(3) 0.5562(2) 0.2206(2) 0.0251(7) Uani 1 d .
O10 O 0.2385(3) 0.7625(2) 0.3747(2) 0.0544(7) Uani 1 d .
C10 C 0.2125(3) 0.6843(2) 0.3412(2) 0.0312(7) Uani 1 d .
C11 C -0.0802(3) 0.5296(2) 0.1272(2) 0.0220(6) Uani 1 d .
C12 C -0.0154(3) 0.4485(2) 0.0983(2) 0.0261(7) Uani 1 d .
H12 H 0.0730(3) 0.4406(2) 0.1203(2) 0.031 Uiso 1 calc R
C13 C -0.0786(3) 0.3787(3) 0.0375(2) 0.0355(8) Uani 1 d .
H13 H -0.0338(3) 0.3231(3) 0.0186(2) 0.043 Uiso 1 calc R
C14 C -0.2067(3) 0.3905(3) 0.0048(2) 0.0374(8) Uani 1 d .
H14 H -0.2509(3) 0.3418(3) -0.0356(2) 0.045 Uiso 1 calc R
C15 C -0.2706(3) 0.4727(3) 0.0306(2) 0.0352(8) Uani 1 d .
H15 H -0.3576(3) 0.4820(3) 0.0064(2) 0.042 Uiso 1 calc R
C16 C -0.2087(3) 0.5418(2) 0.0916(2) 0.0296(7) Uani 1 d .
H16 H -0.2537(3) 0.5979(2) 0.1095(2) 0.035 Uiso 1 calc R
C17 C -0.1242(3) 0.6421(2) 0.2716(2) 0.0206(6) Uani 1 d .
C18 C -0.2209(3) 0.5706(2) 0.2778(2) 0.0245(6) Uani 1 d .
H18 H -0.2303(3) 0.5098(2) 0.2433(2) 0.029 Uiso 1 calc R
C19 C -0.3031(3) 0.5873(2) 0.3335(2) 0.0313(7) Uani 1 d .
H19 H -0.3683(3) 0.5379(2) 0.3372(2) 0.038 Uiso 1 calc R
C20 C -0.2913(3) 0.6749(3) 0.3836(2) 0.0336(8) Uani 1 d .
H20 H -0.3481(3) 0.6860(3) 0.4218(2) 0.040 Uiso 1 calc R
C21 C -0.1969(3) 0.7468(2) 0.3784(2) 0.0313(7) Uani 1 d .
H21 H -0.1891(3) 0.8075(2) 0.4129(2) 0.038 Uiso 1 calc R
C22 C -0.1133(3) 0.7309(2) 0.3231(2) 0.0257(7) Uani 1 d .
H22 H -0.0481(3) 0.7806(2) 0.3202(2) 0.031 Uiso 1 calc R
C23 C 0.0240(3) 0.7333(2) 0.1655(2) 0.0222(6) Uani 1 d .
C24 C -0.0828(3) 0.7860(2) 0.1320(2) 0.0289(7) Uani 1 d .
H24 H -0.1677(3) 0.7627(2) 0.1360(2) 0.035 Uiso 1 calc R
C25 C -0.0657(4) 0.8722(2) 0.0931(2) 0.0361(8) Uani 1 d .
H25 H -0.1386(4) 0.9078(2) 0.0707(2) 0.043 Uiso 1 calc R
C26 C 0.0583(4) 0.9061(3) 0.0869(2) 0.0389(9) Uani 1 d .
H26 H 0.0700(4) 0.9645(3) 0.0595(2) 0.047 Uiso 1 calc R
C27 C 0.1639(4) 0.8557(2) 0.1204(2) 0.0344(8) Uani 1 d .
H27 H 0.2486(4) 0.8794(2) 0.1163(2) 0.041 Uiso 1 calc R
C28 C 0.1471(3) 0.7703(2) 0.1601(2) 0.0283(7) Uani 1 d .
H28 H 0.2208(3) 0.7365(2) 0.1840(2) 0.034 Uiso 1 calc R
Fe2 Fe 0.77914(4) 0.12945(3) 0.28386(3) 0.02265(12) Uani 1 d .
P2 P 0.56686(7) 0.08239(6) 0.25016(5) 0.0214(2) Uani 1 d .
C1B C 0.8218(3) 0.0960(2) 0.4104(2) 0.0295(7) Uani 1 d .
H1B H 0.7502(3) 0.1313(2) 0.4245(2) 0.035 Uiso 1 calc R
C2B C 0.9559(3) 0.1369(3) 0.4503(2) 0.0361(8) Uani 1 d .
H2B1 H 1.0142(3) 0.0802(3) 0.4592(2) 0.043 Uiso 1 calc R
H2B2 H 0.9509(3) 0.1718(3) 0.5041(2) 0.043 Uiso 1 calc R
C3B C 1.0127(3) 0.2100(3) 0.3988(2) 0.0387(8) Uani 1 d .
H3B1 H 0.9819(3) 0.2782(3) 0.4108(2) 0.046 Uiso 1 calc R
H3B2 H 1.1082(3) 0.2128(3) 0.4137(2) 0.046 Uiso 1 calc R
C4B C 0.9752(3) 0.1795(2) 0.3081(2) 0.0316(7) Uani 1 d .
H4B H 0.9855(3) 0.2398(2) 0.2776(2) 0.038 Uiso 1 calc R
C5B C 1.0540(3) 0.0953(2) 0.2765(2) 0.0354(8) Uani 1 d .
H5B1 H 1.0431(3) 0.0933(2) 0.2165(2) 0.043 Uiso 1 calc R
H5B2 H 1.1469(3) 0.1089(2) 0.2988(2) 0.043 Uiso 1 calc R
C6B C 1.0107(3) -0.0062(2) 0.3008(2) 0.0336(8) Uani 1 d .
H6B1 H 1.0415(3) -0.0608(2) 0.2661(2) 0.040 Uiso 1 calc R
H6B2 H 1.0502(3) -0.0136(2) 0.3579(2) 0.040 Uiso 1 calc R
C7B C 0.8641(3) -0.0161(2) 0.2922(2) 0.0286(7) Uani 1 d .
H7B H 0.8167(3) -0.0424(2) 0.2411(2) 0.034 Uiso 1 calc R
C8B C 0.7941(3) 0.0110(2) 0.3547(2) 0.0254(7) Uani 1 d .
H8B H 0.7224(3) -0.0317(2) 0.3596(2) 0.030 Uiso 1 calc R
O9B O 0.8076(3) 0.1299(2) 0.1138(2) 0.0523(7) Uani 1 d .
C9B C 0.7943(3) 0.1296(2) 0.1805(2) 0.0321(8) Uani 1 d .
O10B O 0.7390(3) 0.3397(2) 0.3300(2) 0.0471(7) Uani 1 d .
C10B C 0.7517(3) 0.2562(2) 0.3108(2) 0.0306(7) Uani 1 d .
C11B C 0.5406(3) -0.0426(2) 0.1937(2) 0.0247(7) Uani 1 d .
C12B C 0.5464(3) -0.1319(2) 0.2317(2) 0.0297(7) Uani 1 d .
H12B H 0.5544(3) -0.1294(2) 0.2891(2) 0.036 Uiso 1 calc R
C13B C 0.5407(3) -0.2247(2) 0.1866(2) 0.0350(8) Uani 1 d .
H13B H 0.5441(3) -0.2850(2) 0.2134(2) 0.042 Uiso 1 calc R
C14B C 0.5302(3) -0.2293(3) 0.1038(2) 0.0397(9) Uani 1 d .
H14B H 0.5256(3) -0.2926(3) 0.0730(2) 0.048 Uiso 1 calc R
C15B C 0.5265(4) -0.1418(3) 0.0654(2) 0.0444(9) Uani 1 d .
H15B H 0.5202(4) -0.1448(3) 0.0080(2) 0.053 Uiso 1 calc R
C16B C 0.5317(4) -0.0493(2) 0.1100(2) 0.0356(8) Uani 1 d .
H16B H 0.5292(4) 0.0106(2) 0.0827(2) 0.043 Uiso 1 calc R
C17B C 0.4797(3) 0.0777(2) 0.3362(2) 0.0236(6) Uani 1 d .
C18B C 0.3889(3) 0.0032(2) 0.3452(2) 0.0298(7) Uani 1 d .
H18B H 0.3648(3) -0.0494(2) 0.3032(2) 0.036 Uiso 1 calc R
C19B C 0.3337(3) 0.0052(3) 0.4145(2) 0.0351(8) Uani 1 d .
H19B H 0.2741(3) -0.0473(3) 0.4207(2) 0.042 Uiso 1 calc R
C20B C 0.3644(3) 0.0826(3) 0.4749(2) 0.0366(8) Uani 1 d .
H20B H 0.3259(3) 0.0835(3) 0.5224(2) 0.044 Uiso 1 calc R
C21B C 0.4508(4) 0.1584(3) 0.4660(2) 0.0391(8) Uani 1 d .
H21B H 0.4709(4) 0.2126(3) 0.5071(2) 0.047 Uiso 1 calc R
C22B C 0.5084(3) 0.1561(2) 0.3975(2) 0.0323(7) Uani 1 d .
H22B H 0.5684(3) 0.2087(2) 0.3920(2) 0.039 Uiso 1 calc R
C23B C 0.4599(3) 0.1608(2) 0.1840(2) 0.0248(7) Uani 1 d .
C24B C 0.3284(3) 0.1345(2) 0.1617(2) 0.0301(7) Uani 1 d .
H24B H 0.2951(3) 0.0740(2) 0.1781(2) 0.036 Uiso 1 calc R
C25B C 0.2462(3) 0.1956(3) 0.1158(2) 0.0365(8) Uani 1 d .
H25B H 0.1567(3) 0.1772(3) 0.1015(2) 0.044 Uiso 1 calc R
C26B C 0.2938(4) 0.2831(3) 0.0909(2) 0.0386(8) Uani 1 d .
H26B H 0.2374(4) 0.3248(3) 0.0590(2) 0.046 Uiso 1 calc R
C27B C 0.4238(4) 0.3098(3) 0.1125(2) 0.0368(8) Uani 1 d .
H27B H 0.4566(4) 0.3704(3) 0.0958(2) 0.044 Uiso 1 calc R
C28B C 0.5069(3) 0.2489(2) 0.1585(2) 0.0294(7) Uani 1 d .
H28B H 0.5964(3) 0.2676(2) 0.1727(2) 0.035 Uiso 1 calc R

loop_
_atom_type_symbol
_atom_type_description
_atom_type_scat_dispersion_real
_atom_type_scat_dispersion_imag
_atom_type_scat_source
C C 0.0033 0.0016 'International Tables Vol C Tables 4.2.6.8 and 6.1.1.4'
H H 0.0000 0.0000 'International Tables Vol C Tables 4.2.6.8 and 6.1.1.4'
O O 0.0106 0.0060 'International Tables Vol C Tables 4.2.6.8 and 6.1.1.4'
P P 0.1023 0.0942 'International Tables Vol C Tables 4.2.6.8 and 6.1.1.4'
Fe Fe 0.3463 0.8444 'International Tables Vol C Tables 4.2.6.8 and 6.1.1.4'

loop_
_geom_angle_atom_site_label_1
_geom_angle_atom_site_label_2
_geom_angle_atom_site_label_3
_geom_angle
C10 Fe1 C9 102.86(14)
C10 Fe1 C8 129.69(14)
C9 Fe1 C8 127.40(13)
C10 Fe1 C4 82.80(14)
C9 Fe1 C4 85.25(13)
C8 Fe1 C4 97.64(12)
C10 Fe1 C1 92.45(14)
C9 Fe1 C1 159.05(13)
C8 Fe1 C1 38.75(12)
C4 Fe1 C1 82.54(12)
C10 Fe1 C7 157.19(14)
C9 Fe1 C7 91.57(13)
C8 Fe1 C7 38.50(12)
C4 Fe1 C7 80.86(12)
C1 Fe1 C7 69.74(12)
C10 Fe1 P1 89.96(11)
C9 Fe1 P1 96.74(10)
C8 Fe1 P1 86.70(9)
C4 Fe1 P1 172.75(9)
C1 Fe1 P1 97.50(9)
C7 Fe1 P1 105.99(9)
C17 P1 C11 102.19(13)
C17 P1 C23 102.67(13)
C11 P1 C23 103.20(13)
C17 P1 Fe1 110.10(10)
C11 P1 Fe1 119.49(10)
C23 P1 Fe1 117.00(10)
C8 C1 C2 125.2(3)
C8 C1 Fe1 66.4(2)
C2 C1 Fe1 111.1(2)
C1 C2 C3 112.6(3)
C4 C3 C2 113.1(3)
C3 C4 C5 114.6(3)
C3 C4 Fe1 108.1(2)
C5 C4 Fe1 108.1(2)
C6 C5 C4 110.0(3)
C5 C6 C7 111.8(3)
C8 C7 C6 126.3(3)
C8 C7 Fe1 65.6(2)
C6 C7 Fe1 110.7(2)
C1 C8 C7 124.8(3)
C1 C8 Fe1 74.8(2)
C7 C8 Fe1 75.9(2)
O9 C9 Fe1 176.1(3)
O10 C10 Fe1 176.3(3)
C12 C11 C16 118.6(3)
C12 C11 P1 118.9(2)
C16 C11 P1 122.4(2)
C11 C12 C13 120.7(3)
C14 C13 C12 119.8(3)
C15 C14 C13 120.1(3)
C14 C15 C16 120.3(3)
C15 C16 C11 120.4(3)
C18 C17 C22 118.2(3)
C18 C17 P1 122.2(2)
C22 C17 P1 118.7(2)
C19 C18 C17 120.6(3)
C20 C19 C18 120.5(3)
C19 C20 C21 119.9(3)
C20 C21 C22 120.3(3)
C21 C22 C17 120.4(3)
C28 C23 C24 118.4(3)
C28 C23 P1 119.9(2)
C24 C23 P1 121.6(2)
C25 C24 C23 120.5(3)
C24 C25 C26 119.8(3)
C27 C26 C25 120.2(3)
C26 C27 C28 120.1(3)
C27 C28 C23 120.9(3)
C10B Fe2 C9B 102.91(15)
C10B Fe2 C8B 128.88(14)
C9B Fe2 C8B 128.20(14)
C10B Fe2 C4B 83.47(14)
C9B Fe2 C4B 85.40(14)
C8B Fe2 C4B 98.00(13)
C10B Fe2 C7B 158.56(14)
C9B Fe2 C7B 91.65(14)
C8B Fe2 C7B 38.94(12)
C4B Fe2 C7B 82.09(12)
C10B Fe2 C1B 92.23(14)
C9B Fe2 C1B 159.03(14)
C8B Fe2 C1B 38.63(12)
C4B Fe2 C1B 81.95(13)
C7B Fe2 C1B 70.13(12)
C10B Fe2 P2 94.96(11)
C9B Fe2 P2 91.32(11)
C8B Fe2 P2 85.91(9)
C4B Fe2 P2 175.94(10)
C7B Fe2 P2 100.42(9)
C1B Fe2 P2 101.88(9)
C17B P2 C11B 106.14(14)
C17B P2 C23B 100.86(13)
C11B P2 C23B 102.34(14)
C17B P2 Fe2 115.12(10)
C11B P2 Fe2 112.46(10)
C23B P2 Fe2 118.27(10)
C8B C1B C2B 126.0(3)
C8B C1B Fe2 65.6(2)
C2B C1B Fe2 111.2(2)
C1B C2B C3B 112.1(3)
C4B C3B C2B 112.3(3)
C3B C4B C5B 114.3(3)
C3B C4B Fe2 108.6(2)
C5B C4B Fe2 107.6(2)
C6B C5B C4B 110.8(3)
C7B C6B C5B 111.4(3)
C8B C7B C6B 124.4(3)
C8B C7B Fe2 66.0(2)
C6B C7B Fe2 110.8(2)
C1B C8B C7B 125.1(3)
C1B C8B Fe2 75.8(2)
C7B C8B Fe2 75.1(2)
O9B C9B Fe2 178.2(3)
O10B C10B Fe2 177.2(3)
C16B C11B C12B 117.8(3)
C16B C11B P2 118.7(2)
C12B C11B P2 123.0(2)
C11B C12B C13B 120.9(3)
C14B C13B C12B 120.2(3)
C13B C14B C15B 119.7(3)
C14B C15B C16B 120.3(3)
C15B C16B C11B 121.1(3)
C18B C17B C22B 118.0(3)
C18B C17B P2 125.7(2)
C22B C17B P2 116.3(2)
C19B C18B C17B 120.5(3)
C20B C19B C18B 120.6(3)
C21B C20B C19B 119.8(3)
C20B C21B C22B 120.1(3)
C21B C22B C17B 121.0(3)
C28B C23B C24B 118.8(3)
C28B C23B P2 121.0(2)
C24B C23B P2 120.1(2)
C25B C24B C23B 120.6(3)
C26B C25B C24B 120.2(3)
C27B C26B C25B 119.6(3)
C26B C27B C28B 120.5(3)
C23B C28B C27B 120.3(3)

loop_
_geom_bond_atom_site_label_1
_geom_bond_atom_site_label_2
_geom_bond_distance
Fe1 C10 1.758(3)
Fe1 C9 1.766(3)
Fe1 C8 2.053(3)
Fe1 C4 2.120(3)
Fe1 C1 2.161(3)
Fe1 C7 2.187(3)
Fe1 P1 2.2781(9)
P1 C17 1.829(3)
P1 C11 1.839(3)
P1 C23 1.842(3)
C1 C8 1.402(4)
C1 C2 1.521(4)
C2 C3 1.526(5)
C3 C4 1.518(5)
C4 C5 1.524(4)
C5 C6 1.515(5)
C6 C7 1.521(4)
C7 C8 1.404(4)
O9 C9 1.151(4)
O10 C10 1.148(4)
C11 C12 1.389(4)
C11 C16 1.397(4)
C12 C13 1.389(4)
C13 C14 1.381(5)
C14 C15 1.378(5)
C15 C16 1.382(4)
C17 C18 1.397(4)
C17 C22 1.399(4)
C18 C19 1.382(4)
C19 C20 1.374(5)
C20 C21 1.377(5)
C21 C22 1.387(4)
C23 C28 1.389(4)
C23 C24 1.398(4)
C24 C25 1.387(4)
C25 C26 1.388(5)
C26 C27 1.372(5)
C27 C28 1.387(4)
Fe2 C10B 1.758(3)
Fe2 C9B 1.764(4)
Fe2 C8B 2.044(3)
Fe2 C4B 2.107(3)
Fe2 C7B 2.162(3)
Fe2 C1B 2.176(3)
Fe2 P2 2.2621(10)
P2 C17B 1.835(3)
P2 C11B 1.841(3)
P2 C23B 1.846(3)
C1B C8B 1.401(4)
C1B C2B 1.520(4)
C2B C3B 1.525(5)
C3B C4B 1.522(5)
C4B C5B 1.525(5)
C5B C6B 1.524(5)
C6B C7B 1.521(4)
C7B C8B 1.406(4)
O9B C9B 1.149(4)
O10B C10B 1.152(4)
C11B C16B 1.385(5)
C11B C12B 1.391(4)
C12B C13B 1.392(5)
C13B C14B 1.368(5)
C14B C15B 1.375(5)
C15B C16B 1.385(5)
C17B C18B 1.393(4)
C17B C22B 1.395(4)
C18B C19B 1.380(5)
C19B C20B 1.377(5)
C20B C21B 1.374(5)
C21B C22B 1.382(5)
C23B C28B 1.387(4)
C23B C24B 1.395(4)
C24B C25B 1.382(5)
C25B C26B 1.380(5)
C26B C27B 1.380(5)
C27B C28B 1.387(5)

loop_
_geom_torsion_atom_site_label_1
_geom_torsion_atom_site_label_2
_geom_torsion_atom_site_label_3
_geom_torsion_atom_site_label_4
_geom_torsion
C10 Fe1 P1 C17 -71.38(15)
C9 Fe1 P1 C17 -174.33(14)
C8 Fe1 P1 C17 58.39(14)
C4 Fe1 P1 C17 -68.7(7)
C1 Fe1 P1 C17 21.08(14)
C7 Fe1 P1 C17 92.09(14)
C10 Fe1 P1 C11 170.9(2)
C9 Fe1 P1 C11 67.95(14)
C8 Fe1 P1 C11 -59.34(14)
C4 Fe1 P1 C11 173.6(7)
C1 Fe1 P1 C11 -96.64(14)
C7 Fe1 P1 C11 -25.64(14)
C10 Fe1 P1 C23 45.3(2)
C9 Fe1 P1 C23 -57.68(14)
C8 Fe1 P1 C23 175.04(14)
C4 Fe1 P1 C23 47.9(7)
C1 Fe1 P1 C23 137.73(14)
C7 Fe1 P1 C23 -151.27(14)
C10 Fe1 C1 C8 165.4(2)
C9 Fe1 C1 C8 -57.3(4)
C8 Fe1 C1 C8 0.0
C4 Fe1 C1 C8 -112.2(2)
C7 Fe1 C1 C8 -29.2(2)
P1 Fe1 C1 C8 75.1(2)
C10 Fe1 C1 C2 -74.3(3)
C9 Fe1 C1 C2 63.0(5)
C8 Fe1 C1 C2 120.3(3)
C4 Fe1 C1 C2 8.2(2)
C7 Fe1 C1 C2 91.1(2)
P1 Fe1 C1 C2 -164.5(2)
C8 C1 C2 C3 86.4(4)
Fe1 C1 C2 C3 11.0(4)
C1 C2 C3 C4 -33.5(4)
C2 C3 C4 C5 -81.5(4)
C2 C3 C4 Fe1 39.1(3)
C10 Fe1 C4 C3 68.2(2)
C9 Fe1 C4 C3 171.8(2)
C8 Fe1 C4 C3 -61.0(2)
C1 Fe1 C4 C3 -25.2(2)
C7 Fe1 C4 C3 -95.8(2)
P1 Fe1 C4 C3 65.5(8)
C10 Fe1 C4 C5 -167.2(2)
C9 Fe1 C4 C5 -63.5(2)
C8 Fe1 C4 C5 63.6(2)
C1 Fe1 C4 C5 99.4(2)
C7 Fe1 C4 C5 28.8(2)
P1 Fe1 C4 C5 -169.9(6)
C3 C4 C5 C6 73.8(4)
Fe1 C4 C5 C6 -46.9(3)
C4 C5 C6 C7 42.1(4)
C5 C6 C7 C8 -91.3(4)
C5 C6 C7 Fe1 -17.0(4)
C10 Fe1 C7 C8 70.0(4)
C9 Fe1 C7 C8 -160.3(2)
C8 Fe1 C7 C8 0.0
C4 Fe1 C7 C8 114.7(2)
C1 Fe1 C7 C8 29.4(2)
P1 Fe1 C7 C8 -62.8(2)
C10 Fe1 C7 C6 -51.7(4)
C9 Fe1 C7 C6 78.1(2)
C8 Fe1 C7 C6 -121.6(3)
C4 Fe1 C7 C6 -6.9(2)
C1 Fe1 C7 C6 -92.2(2)
P1 Fe1 C7 C6 175.5(2)
C2 C1 C8 C7 -39.7(5)
Fe1 C1 C8 C7 60.3(3)
C2 C1 C8 Fe1 -100.0(3)
Fe1 C1 C8 Fe1 0.0
C6 C7 C8 C1 38.7(5)
Fe1 C7 C8 C1 -59.8(3)
C6 C7 C8 Fe1 98.5(3)
Fe1 C7 C8 Fe1 0.0
C10 Fe1 C8 C1 -19.1(3)
C9 Fe1 C8 C1 157.7(2)
C4 Fe1 C8 C1 67.9(2)
C1 Fe1 C8 C1 0.0
C7 Fe1 C8 C1 132.7(3)
P1 Fe1 C8 C1 -106.3(2)
C10 Fe1 C8 C7 -151.7(2)
C9 Fe1 C8 C7 25.1(3)
C4 Fe1 C8 C7 -64.8(2)
C1 Fe1 C8 C7 -132.7(3)
C7 Fe1 C8 C7 0.0
P1 Fe1 C8 C7 121.0(2)
C10 Fe1 C9 O9 77.2(38)
C8 Fe1 C9 O9 -100.3(38)
C4 Fe1 C9 O9 -4.3(38)
C1 Fe1 C9 O9 -58.8(40)
C7 Fe1 C9 O9 -85.0(38)
P1 Fe1 C9 O9 168.7(38)
C9 Fe1 C10 O10 -85.1(50)
C8 Fe1 C10 O10 92.3(50)
C4 Fe1 C10 O10 -1.7(50)
C1 Fe1 C10 O10 80.5(50)
C7 Fe1 C10 O10 42.8(52)
P1 Fe1 C10 O10 178.0(1000)
C17 P1 C11 C12 -141.3(2)
C23 P1 C11 C12 112.4(2)
Fe1 P1 C11 C12 -19.5(3)
C17 P1 C11 C16 36.9(3)
C23 P1 C11 C16 -69.4(3)
Fe1 P1 C11 C16 158.7(2)
C16 C11 C12 C13 -2.5(5)
P1 C11 C12 C13 175.8(2)
C11 C12 C13 C14 0.6(5)
C12 C13 C14 C15 1.9(5)
C13 C14 C15 C16 -2.6(5)
C14 C15 C16 C11 0.7(5)
C12 C11 C16 C15 1.8(5)
P1 C11 C16 C15 -176.4(3)
C11 P1 C17 C18 34.7(3)
C23 P1 C17 C18 141.4(3)
Fe1 P1 C17 C18 -93.3(2)
C11 P1 C17 C22 -156.3(2)
C23 P1 C17 C22 -49.6(3)
Fe1 P1 C17 C22 75.7(2)
C22 C17 C18 C19 -0.1(4)
P1 C17 C18 C19 168.9(2)
C17 C18 C19 C20 0.2(5)
C18 C19 C20 C21 0.0(5)
C19 C20 C21 C22 -0.3(5)
C20 C21 C22 C17 0.4(5)
C18 C17 C22 C21 -0.2(4)
P1 C17 C22 C21 -169.6(2)
C17 P1 C23 C28 139.6(2)
C11 P1 C23 C28 -114.4(3)
Fe1 P1 C23 C28 19.0(3)
C17 P1 C23 C24 -42.8(3)
C11 P1 C23 C24 63.1(3)
Fe1 P1 C23 C24 -163.5(2)
C28 C23 C24 C25 1.1(5)
P1 C23 C24 C25 -176.5(2)
C23 C24 C25 C26 0.3(5)
C24 C25 C26 C27 -1.1(5)
C25 C26 C27 C28 0.4(5)
C26 C27 C28 C23 1.2(5)
C24 C23 C28 C27 -1.9(4)
P1 C23 C28 C27 175.8(2)
C10B Fe2 P2 C17B -71.7(2)
C9B Fe2 P2 C17B -174.78(15)
C8B Fe2 P2 C17B 57.01(14)
C4B Fe2 P2 C17B -138.8(13)
C7B Fe2 P2 C17B 93.30(14)
C1B Fe2 P2 C17B 21.63(14)
C10B Fe2 P2 C11B 166.6(2)
C9B Fe2 P2 C11B 63.5(2)
C8B Fe2 P2 C11B -64.73(14)
C4B Fe2 P2 C11B 99.5(13)
C7B Fe2 P2 C11B -28.44(14)
C1B Fe2 P2 C11B -100.11(14)
C10B Fe2 P2 C23B 47.6(2)
C9B Fe2 P2 C23B -55.53(15)
C8B Fe2 P2 C23B 176.26(14)
C4B Fe2 P2 C23B -19.5(13)
C7B Fe2 P2 C23B -147.45(14)
C1B Fe2 P2 C23B 140.88(14)
C10B Fe2 C1B C8B 163.2(2)
C9B Fe2 C1B C8B -60.2(4)
C8B Fe2 C1B C8B 0.0
C4B Fe2 C1B C8B -113.7(2)
C7B Fe2 C1B C8B -29.2(2)
P2 Fe2 C1B C8B 67.7(2)
C10B Fe2 C1B C2B -75.7(2)
C9B Fe2 C1B C2B 60.9(5)
C8B Fe2 C1B C2B 121.1(3)
C4B Fe2 C1B C2B 7.4(2)
C7B Fe2 C1B C2B 91.9(2)
P2 Fe2 C1B C2B -171.2(2)
C8B C1B C2B C3B 87.5(4)
Fe2 C1B C2B C3B 12.9(4)
C1B C2B C3B C4B -35.8(4)
C2B C3B C4B C5B -79.0(4)
C2B C3B C4B Fe2 41.2(3)
C10B Fe2 C4B C3B 67.3(2)
C9B Fe2 C4B C3B 170.9(2)
C8B Fe2 C4B C3B -61.2(2)
C7B Fe2 C4B C3B -96.8(2)
C1B Fe2 C4B C3B -25.9(2)
P2 Fe2 C4B C3B 134.7(12)
C10B Fe2 C4B C5B -168.5(3)
C9B Fe2 C4B C5B -64.9(2)
C8B Fe2 C4B C5B 63.1(2)
C7B Fe2 C4B C5B 27.4(2)
C1B Fe2 C4B C5B 98.3(2)
P2 Fe2 C4B C5B -101.0(13)
C3B C4B C5B C6B 75.7(4)
Fe2 C4B C5B C6B -45.0(3)
C4B C5B C6B C7B 41.0(4)
C5B C6B C7B C8B -91.3(4)
C5B C6B C7B Fe2 -16.8(3)
C10B Fe2 C7B C8B 65.2(4)
C9B Fe2 C7B C8B -161.6(2)
C8B Fe2 C7B C8B 0.0
C4B Fe2 C7B C8B 113.3(2)
C1B Fe2 C7B C8B 29.0(2)
P2 Fe2 C7B C8B -69.9(2)
C10B Fe2 C7B C6B -54.3(5)
C9B Fe2 C7B C6B 78.9(2)
C8B Fe2 C7B C6B -119.5(3)
C4B Fe2 C7B C6B -6.2(2)
C1B Fe2 C7B C6B -90.4(2)
P2 Fe2 C7B C6B 170.6(2)
C2B C1B C8B C7B -39.5(5)
Fe2 C1B C8B C7B 59.8(3)
C2B C1B C8B Fe2 -99.3(3)
Fe2 C1B C8B Fe2 0.0
C6B C7B C8B C1B 39.5(5)
Fe2 C7B C8B C1B -60.1(3)
C6B C7B C8B Fe2 99.6(3)
Fe2 C7B C8B Fe2 0.0
C10B Fe2 C8B C1B -21.8(3)
C9B Fe2 C8B C1B 156.7(2)
C4B Fe2 C8B C1B 66.3(2)
C7B Fe2 C8B C1B 133.0(3)
C1B Fe2 C8B C1B 0.0
P2 Fe2 C8B C1B -114.8(2)
C10B Fe2 C8B C7B -154.8(2)
C9B Fe2 C8B C7B 23.7(3)
C4B Fe2 C8B C7B -66.7(2)
C7B Fe2 C8B C7B 0.0
C1B Fe2 C8B C7B -133.0(3)
P2 Fe2 C8B C7B 112.1(2)
C10B Fe2 C9B O9B 97.8(94)
C8B Fe2 C9B O9B -81.0(94)
C4B Fe2 C9B O9B 15.5(94)
C7B Fe2 C9B O9B -66.4(94)
C1B Fe2 C9B O9B -37.4(96)
P2 Fe2 C9B O9B -166.9(94)
C9B Fe2 C10B O10B -99.9(64)
C8B Fe2 C10B O10B 78.8(64)
C4B Fe2 C10B O10B -16.2(64)
C7B Fe2 C10B O10B 31.7(66)
C1B Fe2 C10B O10B 65.4(64)
P2 Fe2 C10B O10B 167.6(64)
C17B P2 C11B C16B 146.2(3)
C23B P2 C11B C16B 40.9(3)
Fe2 P2 C11B C16B -87.0(3)
C17B P2 C11B C12B -42.6(3)
C23B P2 C11B C12B -147.9(3)
Fe2 P2 C11B C12B 84.2(3)
C16B C11B C12B C13B -1.3(5)
P2 C11B C12B C13B -172.6(2)
C11B C12B C13B C14B 0.5(5)
C12B C13B C14B C15B 0.5(5)
C13B C14B C15B C16B -0.7(6)
C14B C15B C16B C11B -0.1(6)
C12B C11B C16B C15B 1.1(5)
P2 C11B C16B C15B 172.8(3)
C11B P2 C17B C18B -13.3(3)
C23B P2 C17B C18B 93.1(3)
Fe2 P2 C17B C18B -138.4(2)
C11B P2 C17B C22B 166.4(2)
C23B P2 C17B C22B -87.2(3)
Fe2 P2 C17B C22B 41.3(3)
C22B C17B C18B C19B -2.7(5)
P2 C17B C18B C19B 177.0(2)
C17B C18B C19B C20B 2.1(5)
C18B C19B C20B C21B -0.1(5)
C19B C20B C21B C22B -1.1(5)
C20B C21B C22B C17B 0.4(5)
C18B C17B C22B C21B 1.5(5)
P2 C17B C22B C21B -178.3(3)
C17B P2 C23B C28B 123.5(3)
C11B P2 C23B C28B -127.2(3)
Fe2 P2 C23B C28B -3.0(3)
C17B P2 C23B C24B -53.6(3)
C11B P2 C23B C24B 55.8(3)
Fe2 P2 C23B C24B 180.0(2)
C28B C23B C24B C25B -0.7(5)
P2 C23B C24B C25B 176.4(2)
C23B C24B C25B C26B 0.6(5)
C24B C25B C26B C27B -0.5(5)
C25B C26B C27B C28B 0.5(5)
C24B C23B C28B C27B 0.7(5)
P2 C23B C28B C27B -176.4(2)
C26B C27B C28B C23B -0.6(5)
